data_4511596
loop_
_publ_author_name
'Springuel, G\'eraldine'
'Robeyns, Koen'
'Norberg, Bernadette'
'Wouters, Johan'
'Leyssens, Tom'

_publ_section_title
;
 Cocrystal Formation between Chiral Compounds: How Cocrystals Differ from
 Salts
;
_journal_issue 8
_journal_name_full 'Crystal Growth &amp; Design'
_journal_page_first 3996
_journal_paper_doi 10.1021/cg500588t
_journal_volume 14
_journal_year 2014
_chemical_absolute_configuration rm
_chemical_formula_moiety '2(C10 H16 N2 O2), C4 H6 O6'
_chemical_formula_sum 'C24 H38 N4 O10'
_chemical_formula_weight 542.58
_chemical_name_systematic
;
 ?
;
_space_group_IT_number 4
_symmetry_cell_setting monoclinic
_symmetry_space_group_name_Hall 'P 2yb'
_symmetry_space_group_name_H-M 'P 1 21 1'
_atom_sites_solution_hydrogens geom
_atom_sites_solution_primary direct
_atom_sites_solution_secondary difmap
_audit_creation_method SHELXL-97
_cell_angle_alpha 90.00
_cell_angle_beta 110.236(8)
_cell_angle_gamma 90.00
_cell_formula_units_Z 2
_cell_length_a 10.7203(7)
_cell_length_b 9.3534(4)
_cell_length_c 14.3581(11)
_cell_measurement_reflns_used 3933
_cell_measurement_temperature 293(2)
_cell_measurement_theta_max 28.1162
_cell_measurement_theta_min 3.6334
_cell_volume 1350.84(16)
_computing_cell_refinement
;
CrysAlisPro, Agilent Technologies,
Version 1.171.35.21 (release 20-01-2012 CrysAlis171 .NET)
(compiled Jan 23 2012,18:06:46)
;
_computing_data_collection
;
CrysAlisPro, Agilent Technologies,
Version 1.171.35.21 (release 20-01-2012 CrysAlis171 .NET)
(compiled Jan 23 2012,18:06:46)
;
_computing_data_reduction
;
CrysAlisPro, Agilent Technologies,
Version 1.171.35.21 (release 20-01-2012 CrysAlis171 .NET)
(compiled Jan 23 2012,18:06:46)
;
_computing_structure_refinement 'SHELXL-97 (Sheldrick, 1997)'
_computing_structure_solution Sir2004
_diffrn_ambient_temperature 293(2)
_diffrn_detector_area_resol_mean 10.3712
_diffrn_measured_fraction_theta_full 0.996
_diffrn_measured_fraction_theta_max 0.996
_diffrn_measurement_device_type 'Xcalibur, Ruby, Gemini ultra'
_diffrn_measurement_method '\w scans'
_diffrn_radiation_monochromator graphite
_diffrn_radiation_source 'fine-focus sealed tube'
_diffrn_radiation_type MoK\a
_diffrn_radiation_wavelength 0.71073
_diffrn_reflns_av_R_equivalents 0.0263
_diffrn_reflns_av_sigmaI/netI 0.0338
_diffrn_reflns_limit_h_max 12
_diffrn_reflns_limit_h_min -12
_diffrn_reflns_limit_k_max 11
_diffrn_reflns_limit_k_min -11
_diffrn_reflns_limit_l_max 17
_diffrn_reflns_limit_l_min -17
_diffrn_reflns_number 9934
_diffrn_reflns_theta_full 25.00
_diffrn_reflns_theta_max 25.03
_diffrn_reflns_theta_min 3.64
_exptl_absorpt_coefficient_mu 0.104
_exptl_absorpt_correction_T_max 0.9897
_exptl_absorpt_correction_T_min 0.9498
_exptl_absorpt_correction_type multi-scan
_exptl_absorpt_process_details
;
CrysAlisPro, Agilent Technologies,
Version 1.171.35.21 (release 20-01-2012 CrysAlis171 .NET)
(compiled Jan 23 2012,18:06:46)
Empirical absorption correction using spherical harmonics,
 implemented in SCALE3 ABSPACK scaling algorithm.
;
_exptl_crystal_colour colorless
_exptl_crystal_density_diffrn 1.334
_exptl_crystal_density_method 'not measured'
_exptl_crystal_description plaquet
_exptl_crystal_F_000 580
_exptl_crystal_size_max 0.50
_exptl_crystal_size_mid 0.45
_exptl_crystal_size_min 0.10
_refine_diff_density_max 0.116
_refine_diff_density_min -0.122
_refine_diff_density_rms 0.028
_refine_ls_abs_structure_details 'Flack H D (1983), Acta Cryst. A39, 876-881'
_refine_ls_extinction_method none
_refine_ls_goodness_of_fit_ref 0.956
_refine_ls_hydrogen_treatment mixed
_refine_ls_matrix_type full
_refine_ls_number_parameters 383
_refine_ls_number_reflns 4748
_refine_ls_number_restraints 1
_refine_ls_restrained_S_all 0.956
_refine_ls_R_factor_all 0.0447
_refine_ls_R_factor_gt 0.0372
_refine_ls_shift/su_max 0.001
_refine_ls_shift/su_mean 0.000
_refine_ls_structure_factor_coef Fsqd
_refine_ls_weighting_details 'calc w=1/[\s^2^(Fo^2^)+(0.0610P)^2^+0.0088P] where P=(Fo^2^+2Fc^2^)/3'
_refine_ls_weighting_scheme calc
_refine_ls_wR_factor_gt 0.0892
_refine_ls_wR_factor_ref 0.0951
_reflns_number_gt 4182
_reflns_number_total 4748
_reflns_threshold_expression >2sigma(I)
_cod_data_source_file 9977388.cif
_cod_data_source_block shelxl
_cod_depositor_comments 'Adding full bibliography for 4511595--4511600.cif.'
_cod_original_cell_volume 1350.84(15)
_cod_original_sg_symbol_H-M 'P 21'
_cod_database_code 4511596

loop_
_symmetry_equiv_pos_as_xyz
'x, y, z'
'-x, y+1/2, -z'

loop_
_atom_site_label
_atom_site_type_symbol
_atom_site_fract_x
_atom_site_fract_y
_atom_site_fract_z
_atom_site_U_iso_or_equiv
_atom_site_adp_type
_atom_site_occupancy
_atom_site_symmetry_multiplicity
_atom_site_calc_flag
_atom_site_refinement_flags
C1 C 0.3003(2) 0.6084(2) 0.26176(17) 0.0553(5) Uani 1 1 d .
H1A H 0.3515 0.5226 0.2625 0.066 Uiso 1 1 calc R
H1B H 0.2801 0.6536 0.1974 0.066 Uiso 1 1 calc R
C2 C 0.1726(2) 0.5689(3) 0.27752(17) 0.0645(6) Uani 1 1 d .
H2A H 0.1256 0.4979 0.2288 0.077 Uiso 1 1 calc R
H2B H 0.1163 0.6528 0.2678 0.077 Uiso 1 1 calc R
C3 C 0.1987(3) 0.5099(3) 0.38091(18) 0.0664(6) Uani 1 1 d .
H3A H 0.1149 0.4948 0.3912 0.080 Uiso 1 1 calc R
H3B H 0.2435 0.4184 0.3876 0.080 Uiso 1 1 calc R
C4 C 0.2837(3) 0.6123(3) 0.45827(17) 0.0641(6) Uani 1 1 d .
H4A H 0.2339 0.6993 0.4571 0.077 Uiso 1 1 calc R
H4B H 0.3054 0.5696 0.5235 0.077 Uiso 1 1 calc R
C5 C 0.4098(2) 0.6485(3) 0.44009(17) 0.0666(6) Uani 1 1 d .
H5A H 0.4599 0.7184 0.4885 0.080 Uiso 1 1 calc R
H5B H 0.4640 0.5633 0.4477 0.080 Uiso 1 1 calc R
C6 C 0.4103(2) 0.8419(2) 0.32693(16) 0.0506(5) Uani 1 1 d .
C7 C 0.3593(2) 0.9080(2) 0.22321(16) 0.0453(5) Uani 1 1 d .
C8 C 0.4004(2) 1.1527(2) 0.23772(16) 0.0465(5) Uani 1 1 d .
C9 C 0.2642(2) 1.1353(2) 0.24187(19) 0.0589(6) Uani 1 1 d .
H9A H 0.2033 1.2040 0.1991 0.071 Uiso 1 1 calc R
H9B H 0.2649 1.1474 0.3091 0.071 Uiso 1 1 calc R
C10 C 0.2252(2) 0.9835(2) 0.20555(19) 0.0560(5) Uani 1 1 d .
H10A H 0.1710 0.9826 0.1357 0.067 Uiso 1 1 calc R
H10B H 0.1765 0.9378 0.2431 0.067 Uiso 1 1 calc R
C11 C 0.7134(2) 0.5817(2) 0.34078(18) 0.0566(5) Uani 1 1 d .
H11A H 0.6857 0.5331 0.2772 0.068 Uiso 1 1 calc R
H11B H 0.6357 0.6261 0.3483 0.068 Uiso 1 1 calc R
C12 C 0.7714(3) 0.4748(3) 0.42294(19) 0.0692(7) Uani 1 1 d .
H12A H 0.7029 0.4074 0.4236 0.083 Uiso 1 1 calc R
H12B H 0.8415 0.4216 0.4103 0.083 Uiso 1 1 calc R
C13 C 0.8268(3) 0.5462(3) 0.5227(2) 0.0783(7) Uani 1 1 d .
H13A H 0.7549 0.5884 0.5397 0.094 Uiso 1 1 calc R
H13B H 0.8703 0.4755 0.5728 0.094 Uiso 1 1 calc R
C14 C 0.9251(3) 0.6606(3) 0.52175(19) 0.0774(7) Uani 1 1 d .
H14A H 1.0028 0.6166 0.5139 0.093 Uiso 1 1 calc R
H14B H 0.9534 0.7110 0.5847 0.093 Uiso 1 1 calc R
C15 C 0.8649(3) 0.7660(3) 0.43818(18) 0.0764(7) Uani 1 1 d .
H15A H 0.7945 0.8192 0.4505 0.092 Uiso 1 1 calc R
H15B H 0.9323 0.8334 0.4356 0.092 Uiso 1 1 calc R
C16 C 0.84332(19) 0.73400(19) 0.26530(15) 0.0423(4) Uani 1 1 d .
C17 C 0.7723(2) 0.6622(2) 0.16515(15) 0.0455(5) Uani 1 1 d .
C18 C 0.7484(2) 0.8068(2) 0.02755(15) 0.0449(5) Uani 1 1 d .
C19 C 0.6169(2) 0.8148(3) 0.04257(17) 0.0582(6) Uani 1 1 d .
H19A H 0.5447 0.7950 -0.0189 0.070 Uiso 1 1 calc R
H19B H 0.6036 0.9088 0.0660 0.070 Uiso 1 1 calc R
C20 C 0.6235(2) 0.7023(3) 0.11945(18) 0.0603(6) Uani 1 1 d .
H20A H 0.5705 0.6196 0.0890 0.072 Uiso 1 1 calc R
H20B H 0.5911 0.7400 0.1698 0.072 Uiso 1 1 calc R
C21 C 0.7367(2) 1.1814(2) 0.20217(15) 0.0482(5) Uani 1 1 d .
C22 C 0.8516(2) 1.2066(2) 0.16597(15) 0.0474(5) Uani 1 1 d .
C23 C 0.79941(18) 1.2558(2) 0.05750(14) 0.0401(4) Uani 1 1 d .
C24 C 0.91487(19) 1.2711(2) 0.02087(14) 0.0420(4) Uani 1 1 d .
N1 N 0.37931(16) 0.70644(18) 0.33976(12) 0.0497(4) Uani 1 1 d .
N2 N 0.44326(19) 1.02701(18) 0.21845(15) 0.0523(5) Uani 1 1 d .
N3 N 0.81089(19) 0.69118(18) 0.34299(13) 0.0550(5) Uani 1 1 d .
N4 N 0.82502(18) 0.7134(2) 0.09093(13) 0.0518(4) Uani 1 1 d .
O1 O 0.4742(2) 0.9168(2) 0.39630(14) 0.1003(7) Uani 1 1 d .
O2 O 0.46377(16) 1.26616(15) 0.24927(13) 0.0631(4) Uani 1 1 d .
O3 O 0.92667(15) 0.82740(16) 0.27207(11) 0.0576(4) Uani 1 1 d .
O4 O 0.78008(14) 0.87777(17) -0.03389(10) 0.0560(4) Uani 1 1 d .
O5 O 0.71608(16) 1.06453(18) 0.23046(14) 0.0712(5) Uani 1 1 d .
O6 O 0.66483(17) 1.29409(15) 0.19795(12) 0.0583(4) Uani 1 1 d .
O7 O 0.92935(16) 1.0849(2) 0.17284(15) 0.0724(5) Uani 1 1 d .
O8 O 0.70170(13) 1.16393(16) -0.00276(11) 0.0496(4) Uani 1 1 d .
O9 O 0.99659(16) 1.37284(16) 0.06740(11) 0.0591(4) Uani 1 1 d .
O10 O 0.92844(14) 1.19807(16) -0.04372(11) 0.0557(4) Uani 1 1 d .
H7 H 0.3526(18) 0.842(2) 0.1732(15) 0.037(5) Uiso 1 1 d .
H17 H 0.7865(19) 0.562(2) 0.1770(15) 0.041(5) Uiso 1 1 d .
H2C H 0.528(2) 1.011(2) 0.2284(15) 0.045(6) Uiso 1 1 d .
H4C H 0.904(2) 0.699(3) 0.0911(16) 0.057(6) Uiso 1 1 d .
H23 H 0.7615(17) 1.348(2) 0.0565(13) 0.030(4) Uiso 1 1 d .
H22 H 0.905(2) 1.286(2) 0.2047(16) 0.047(5) Uiso 1 1 d .
H6A H 0.597(3) 1.280(3) 0.2221(18) 0.071(7) Uiso 1 1 d .
H7A H 0.908(3) 1.022(3) 0.204(2) 0.086(10) Uiso 1 1 d .
H9 H 1.068(2) 1.380(3) 0.0436(17) 0.064(7) Uiso 1 1 d .
H8 H 0.741(2) 1.088(3) -0.0188(18) 0.062(7) Uiso 1 1 d .

loop_
_atom_site_aniso_label
_atom_site_aniso_U_11
_atom_site_aniso_U_22
_atom_site_aniso_U_33
_atom_site_aniso_U_23
_atom_site_aniso_U_13
_atom_site_aniso_U_12
C1 0.0791(15) 0.0384(10) 0.0491(12) -0.0039(9) 0.0231(12) -0.0016(11)
C2 0.0711(15) 0.0552(13) 0.0576(14) -0.0070(11) 0.0098(12) -0.0185(12)
C3 0.0762(16) 0.0597(13) 0.0686(16) 0.0038(12) 0.0317(14) -0.0079(13)
C4 0.0819(16) 0.0646(14) 0.0463(13) 0.0084(11) 0.0229(12) 0.0029(13)
C5 0.0653(14) 0.0729(15) 0.0461(13) 0.0135(11) -0.0005(11) -0.0056(13)
C6 0.0480(11) 0.0515(12) 0.0478(12) -0.0040(10) 0.0109(10) -0.0065(10)
C7 0.0489(11) 0.0408(10) 0.0475(12) -0.0035(9) 0.0182(10) -0.0029(9)
C8 0.0540(11) 0.0405(11) 0.0514(12) 0.0031(9) 0.0264(10) 0.0027(10)
C9 0.0557(12) 0.0551(12) 0.0742(16) 0.0083(11) 0.0329(12) 0.0083(11)
C10 0.0422(11) 0.0561(12) 0.0663(15) 0.0025(11) 0.0146(11) -0.0006(10)
C11 0.0633(13) 0.0553(12) 0.0572(14) 0.0017(11) 0.0286(11) -0.0031(11)
C12 0.0831(17) 0.0628(14) 0.0639(16) 0.0130(12) 0.0283(14) -0.0051(14)
C13 0.0951(19) 0.0889(18) 0.0559(15) 0.0193(14) 0.0324(14) 0.0122(16)
C14 0.0933(18) 0.0899(18) 0.0484(14) -0.0091(14) 0.0237(14) 0.0034(17)
C15 0.113(2) 0.0649(14) 0.0537(15) -0.0176(12) 0.0325(15) -0.0149(16)
C16 0.0429(10) 0.0353(9) 0.0491(12) 0.0042(9) 0.0161(9) 0.0053(9)
C17 0.0490(11) 0.0444(11) 0.0468(12) 0.0044(9) 0.0212(10) 0.0053(9)
C18 0.0446(10) 0.0519(11) 0.0364(11) -0.0046(9) 0.0119(9) 0.0052(9)
C19 0.0454(11) 0.0753(14) 0.0519(13) 0.0064(11) 0.0143(10) 0.0084(11)
C20 0.0431(11) 0.0756(15) 0.0590(14) 0.0079(12) 0.0134(10) -0.0036(11)
C21 0.0454(11) 0.0556(13) 0.0448(11) 0.0040(10) 0.0171(9) -0.0020(10)
C22 0.0419(10) 0.0544(12) 0.0454(12) 0.0071(10) 0.0145(9) -0.0035(10)
C23 0.0403(10) 0.0382(10) 0.0419(11) 0.0012(8) 0.0143(9) 0.0030(9)
C24 0.0470(10) 0.0411(9) 0.0359(10) 0.0033(9) 0.0117(9) -0.0017(9)
N1 0.0507(9) 0.0489(10) 0.0424(9) 0.0041(8) 0.0071(8) -0.0036(8)
N2 0.0496(10) 0.0427(9) 0.0747(13) 0.0016(8) 0.0342(10) 0.0060(9)
N3 0.0764(12) 0.0472(9) 0.0467(10) -0.0057(8) 0.0280(9) -0.0112(9)
N4 0.0446(9) 0.0667(11) 0.0479(10) 0.0098(9) 0.0207(8) 0.0126(9)
O1 0.1314(18) 0.0873(13) 0.0567(11) -0.0100(10) -0.0001(12) -0.0530(13)
O2 0.0696(9) 0.0415(8) 0.0916(12) -0.0033(8) 0.0449(9) -0.0016(8)
O3 0.0565(8) 0.0505(8) 0.0638(10) 0.0066(7) 0.0184(7) -0.0063(8)
O4 0.0601(9) 0.0673(9) 0.0448(8) 0.0117(7) 0.0235(7) 0.0134(8)
O5 0.0603(10) 0.0635(10) 0.1056(14) 0.0304(9) 0.0488(10) 0.0115(8)
O6 0.0677(10) 0.0479(8) 0.0741(11) -0.0049(7) 0.0432(9) -0.0045(8)
O7 0.0512(9) 0.0817(11) 0.0941(14) 0.0473(11) 0.0376(9) 0.0222(9)
O8 0.0365(7) 0.0519(8) 0.0573(9) -0.0060(7) 0.0122(6) -0.0012(7)
O9 0.0667(9) 0.0635(9) 0.0568(9) -0.0174(7) 0.0337(8) -0.0259(8)
O10 0.0527(8) 0.0638(9) 0.0544(9) -0.0167(8) 0.0231(7) -0.0101(7)

loop_
_atom_type_symbol
_atom_type_description
_atom_type_scat_dispersion_real
_atom_type_scat_dispersion_imag
_atom_type_scat_source
C C 0.0033 0.0016 'International Tables Vol C Tables 4.2.6.8 and 6.1.1.4'
H H 0.0000 0.0000 'International Tables Vol C Tables 4.2.6.8 and 6.1.1.4'
N N 0.0061 0.0033 'International Tables Vol C Tables 4.2.6.8 and 6.1.1.4'
O O 0.0106 0.0060 'International Tables Vol C Tables 4.2.6.8 and 6.1.1.4'

loop_
_geom_angle_atom_site_label_1
_geom_angle_atom_site_label_2
_geom_angle_atom_site_label_3
_geom_angle
N1 C1 C2 110.63(17)
N1 C1 H1A 109.5
C2 C1 H1A 109.5
N1 C1 H1B 109.5
C2 C1 H1B 109.5
H1A C1 H1B 108.1
C1 C2 C3 111.5(2)
C1 C2 H2A 109.3
C3 C2 H2A 109.3
C1 C2 H2B 109.3
C3 C2 H2B 109.3
H2A C2 H2B 108.0
C4 C3 C2 110.43(19)
C4 C3 H3A 109.6
C2 C3 H3A 109.6
C4 C3 H3B 109.6
C2 C3 H3B 109.6
H3A C3 H3B 108.1
C5 C4 C3 111.4(2)
C5 C4 H4A 109.3
C3 C4 H4A 109.3
C5 C4 H4B 109.3
C3 C4 H4B 109.3
H4A C4 H4B 108.0
N1 C5 C4 110.24(19)
N1 C5 H5A 109.6
C4 C5 H5A 109.6
N1 C5 H5B 109.6
C4 C5 H5B 109.6
H5A C5 H5B 108.1
O1 C6 N1 121.9(2)
O1 C6 C7 118.4(2)
N1 C6 C7 119.66(18)
N2 C7 C6 109.78(17)
N2 C7 C10 101.49(16)
C6 C7 C10 110.14(18)
N2 C7 H7 110.8(12)
C6 C7 H7 113.1(12)
C10 C7 H7 110.9(12)
O2 C8 N2 125.03(17)
O2 C8 C9 125.94(18)
N2 C8 C9 109.03(17)
C8 C9 C10 104.21(18)
C8 C9 H9A 110.9
C10 C9 H9A 110.9
C8 C9 H9B 110.9
C10 C9 H9B 110.9
H9A C9 H9B 108.9
C9 C10 C7 103.95(17)
C9 C10 H10A 111.0
C7 C10 H10A 111.0
C9 C10 H10B 111.0
C7 C10 H10B 111.0
H10A C10 H10B 109.0
N3 C11 C12 110.6(2)
N3 C11 H11A 109.5
C12 C11 H11A 109.5
N3 C11 H11B 109.5
C12 C11 H11B 109.5
H11A C11 H11B 108.1
C13 C12 C11 111.7(2)
C13 C12 H12A 109.3
C11 C12 H12A 109.3
C13 C12 H12B 109.3
C11 C12 H12B 109.3
H12A C12 H12B 107.9
C14 C13 C12 110.8(2)
C14 C13 H13A 109.5
C12 C13 H13A 109.5
C14 C13 H13B 109.5
C12 C13 H13B 109.5
H13A C13 H13B 108.1
C13 C14 C15 111.3(2)
C13 C14 H14A 109.4
C15 C14 H14A 109.4
C13 C14 H14B 109.4
C15 C14 H14B 109.4
H14A C14 H14B 108.0
N3 C15 C14 110.5(2)
N3 C15 H15A 109.5
C14 C15 H15A 109.5
N3 C15 H15B 109.5
C14 C15 H15B 109.5
H15A C15 H15B 108.1
O3 C16 N3 122.52(19)
O3 C16 C17 119.88(17)
N3 C16 C17 117.60(17)
N4 C17 C16 110.60(16)
N4 C17 C20 102.43(17)
C16 C17 C20 113.41(17)
N4 C17 H17 112.1(12)
C16 C17 H17 105.5(12)
C20 C17 H17 113.0(12)
O4 C18 N4 125.76(18)
O4 C18 C19 125.26(18)
N4 C18 C19 108.98(18)
C18 C19 C20 105.20(17)
C18 C19 H19A 110.7
C20 C19 H19A 110.7
C18 C19 H19B 110.7
C20 C19 H19B 110.7
H19A C19 H19B 108.8
C19 C20 C17 105.06(17)
C19 C20 H20A 110.7
C17 C20 H20A 110.7
C19 C20 H20B 110.7
C17 C20 H20B 110.7
H20A C20 H20B 108.8
O5 C21 O6 125.13(18)
O5 C21 C22 121.34(19)
O6 C21 C22 113.52(18)
O7 C22 C21 112.75(17)
O7 C22 C23 108.44(17)
C21 C22 C23 109.98(15)
O7 C22 H22 110.9(12)
C21 C22 H22 108.1(12)
C23 C22 H22 106.5(12)
O8 C23 C24 111.80(16)
O8 C23 C22 112.10(16)
C24 C23 C22 109.11(15)
O8 C23 H23 108.9(10)
C24 C23 H23 107.8(10)
C22 C23 H23 107.0(11)
O10 C24 O9 124.68(18)
O10 C24 C23 123.26(17)
O9 C24 C23 112.06(17)
C6 N1 C5 120.22(18)
C6 N1 C1 126.24(18)
C5 N1 C1 113.11(17)
C8 N2 C7 113.98(16)
C8 N2 H2C 122.1(15)
C7 N2 H2C 118.7(14)
C16 N3 C11 125.69(18)
C16 N3 C15 120.12(18)
C11 N3 C15 113.91(17)
C18 N4 C17 114.61(17)
C18 N4 H4C 118.8(16)
C17 N4 H4C 125.8(15)
C21 O6 H6A 113.6(16)
C22 O7 H7A 111(2)
C23 O8 H8 109.2(15)
C24 O9 H9 110.5(14)

loop_
_geom_bond_atom_site_label_1
_geom_bond_atom_site_label_2
_geom_bond_distance
C1 N1 1.468(3)
C1 C2 1.510(3)
C1 H1A 0.9700
C1 H1B 0.9700
C2 C3 1.516(3)
C2 H2A 0.9700
C2 H2B 0.9700
C3 C4 1.511(3)
C3 H3A 0.9700
C3 H3B 0.9700
C4 C5 1.502(4)
C4 H4A 0.9700
C4 H4B 0.9700
C5 N1 1.466(3)
C5 H5A 0.9700
C5 H5B 0.9700
C6 O1 1.216(3)
C6 N1 1.339(3)
C6 C7 1.528(3)
C7 N2 1.448(3)
C7 C10 1.542(3)
C7 H7 0.93(2)
C8 O2 1.240(2)
C8 N2 1.326(3)
C8 C9 1.491(3)
C9 C10 1.521(3)
C9 H9A 0.9700
C9 H9B 0.9700
C10 H10A 0.9700
C10 H10B 0.9700
C11 N3 1.455(3)
C11 C12 1.507(3)
C11 H11A 0.9700
C11 H11B 0.9700
C12 C13 1.504(4)
C12 H12A 0.9700
C12 H12B 0.9700
C13 C14 1.504(4)
C13 H13A 0.9700
C13 H13B 0.9700
C14 C15 1.514(4)
C14 H14A 0.9700
C14 H14B 0.9700
C15 N3 1.465(3)
C15 H15A 0.9700
C15 H15B 0.9700
C16 O3 1.229(2)
C16 N3 1.339(3)
C16 C17 1.530(3)
C17 N4 1.450(3)
C17 C20 1.547(3)
C17 H17 0.96(2)
C18 O4 1.242(2)
C18 N4 1.322(3)
C18 C19 1.500(3)
C19 C20 1.509(3)
C19 H19A 0.9700
C19 H19B 0.9700
C20 H20A 0.9700
C20 H20B 0.9700
C21 O5 1.212(3)
C21 O6 1.295(3)
C21 C22 1.512(3)
C22 O7 1.394(3)
C22 C23 1.532(3)
C22 H22 0.99(2)
C23 O8 1.399(2)
C23 C24 1.510(3)
C23 H23 0.955(19)
C24 O10 1.200(2)
C24 O9 1.310(2)
N2 H2C 0.88(2)
N4 H4C 0.86(2)
O6 H6A 0.92(3)
O7 H7A 0.82(3)
O8 H8 0.89(3)
O9 H9 0.94(3)

loop_
_geom_torsion_atom_site_label_1
_geom_torsion_atom_site_label_2
_geom_torsion_atom_site_label_3
_geom_torsion_atom_site_label_4
_geom_torsion
N1 C1 C2 C3 -54.1(2)
C1 C2 C3 C4 53.3(3)
C2 C3 C4 C5 -54.4(3)
C3 C4 C5 N1 56.1(3)
O1 C6 C7 N2 25.4(3)
N1 C6 C7 N2 -157.37(18)
O1 C6 C7 C10 -85.5(3)
N1 C6 C7 C10 91.7(2)
O2 C8 C9 C10 170.5(2)
N2 C8 C9 C10 -8.8(3)
C8 C9 C10 C7 21.9(2)
N2 C7 C10 C9 -26.4(2)
C6 C7 C10 C9 89.8(2)
N3 C11 C12 C13 54.3(3)
C11 C12 C13 C14 -54.0(3)
C12 C13 C14 C15 53.9(3)
C13 C14 C15 N3 -54.2(3)
O3 C16 C17 N4 4.0(2)
N3 C16 C17 N4 -176.09(18)
O3 C16 C17 C20 -110.4(2)
N3 C16 C17 C20 69.5(2)
O4 C18 C19 C20 176.2(2)
N4 C18 C19 C20 -4.5(2)
C18 C19 C20 C17 14.5(2)
N4 C17 C20 C19 -18.8(2)
C16 C17 C20 C19 100.4(2)
O5 C21 C22 O7 -2.2(3)
O6 C21 C22 O7 178.83(18)
O5 C21 C22 C23 119.0(2)
O6 C21 C22 C23 -60.0(2)
O7 C22 C23 O8 71.76(19)
C21 C22 C23 O8 -52.0(2)
O7 C22 C23 C24 -52.6(2)
C21 C22 C23 C24 -176.36(17)
O8 C23 C24 O10 -9.4(3)
C22 C23 C24 O10 115.2(2)
O8 C23 C24 O9 170.26(16)
C22 C23 C24 O9 -65.2(2)
O1 C6 N1 C5 6.5(3)
C7 C6 N1 C5 -170.63(18)
O1 C6 N1 C1 178.4(2)
C7 C6 N1 C1 1.3(3)
C4 C5 N1 C6 115.2(2)
C4 C5 N1 C1 -57.8(3)
C2 C1 N1 C6 -115.5(2)
C2 C1 N1 C5 56.9(2)
O2 C8 N2 C7 171.1(2)
C9 C8 N2 C7 -9.6(3)
C6 C7 N2 C8 -93.4(2)
C10 C7 N2 C8 23.1(2)
O3 C16 N3 C11 179.92(19)
C17 C16 N3 C11 0.0(3)
O3 C16 N3 C15 6.4(3)
C17 C16 N3 C15 -173.55(19)
C12 C11 N3 C16 130.1(2)
C12 C11 N3 C15 -56.0(3)
C14 C15 N3 C16 -129.6(2)
C14 C15 N3 C11 56.1(3)
O4 C18 N4 C17 170.52(19)
C19 C18 N4 C17 -8.8(2)
C16 C17 N4 C18 -103.5(2)
C20 C17 N4 C18 17.6(2)
